data_1511760
loop_
_publ_author_name
'Miguel Quir\'os'
'David M. L. Goodgame'
'David J. Williams'

_publ_section_title
;
 Crystal Structure and EPR Spectrum of Bispyridinium
 Bis(citrato)chromium(III) Tetrahydrate
;
_journal_name_full Polyhedron
_journal_page_first 1343
_journal_page_last 1348
_journal_paper_doi 10.1016/S0277-5387(00)83364-1
_journal_volume 11
_journal_year 1992
_chemical_formula_sum 'C22 H31 Cr N2 O18'
_chemical_formula_weight 663.5
_space_group_IT_number 2
_symmetry_cell_setting triclinic
_symmetry_space_group_name_Hall '-P 1'
_symmetry_space_group_name_H-M 'P -1'
_atom_sites_solution_hydrogens mixed
_atom_sites_solution_primary direct
_atom_sites_solution_secondary difmap
_cell_angle_alpha 88.01(2)
_cell_angle_beta 69.81(2)
_cell_angle_gamma 72.60(1)
_cell_formula_units_Z 1
_cell_length_a 7.584(1)
_cell_length_b 10.070(2)
_cell_length_c 10.389(2)
_cell_measurement_temperature 293(2)
_cell_volume 708.5(2)
_diffrn_measurement_device_type 'Nicolet R3m'
_diffrn_radiation_type CuK\a
_diffrn_radiation_wavelength 1.54178
_diffrn_reflns_limit_h_max 8
_diffrn_reflns_limit_h_min -7
_diffrn_reflns_limit_k_max 10
_diffrn_reflns_limit_k_min -10
_diffrn_reflns_limit_l_max 11
_diffrn_reflns_limit_l_min 0
_diffrn_reflns_number 1913
_diffrn_reflns_theta_max 58.00
_diffrn_reflns_theta_min 2.50
_exptl_absorpt_coefficient_mu 4.1
_exptl_absorpt_correction_T_max 0.874
_exptl_absorpt_correction_T_min 0.608
_exptl_absorpt_correction_type numerical
_exptl_crystal_colour yellowish-gray
_exptl_crystal_density_diffrn 1.56
_exptl_crystal_density_method 'not measured'
_exptl_crystal_description plate
_exptl_crystal_F_000 345
_exptl_crystal_size_max 0.10
_exptl_crystal_size_mid 0.06
_exptl_crystal_size_min 0.04
_refine_diff_density_max 0.24
_refine_diff_density_min -0.25
_refine_ls_extinction_method none
_refine_ls_goodness_of_fit_ref 1.54
_refine_ls_hydrogen_treatment mixed
_refine_ls_matrix_type full
_refine_ls_number_reflns 1789
_refine_ls_R_factor_all 0.0375
_refine_ls_R_factor_gt 0.035
_refine_ls_shift/su_max 0.021
_refine_ls_shift/su_mean 0.004
_refine_ls_structure_factor_coef F
_refine_ls_weighting_details 'calc w=1/[\s^2^(Fo^2^)+0.002(Fo^2^)]'
_refine_ls_weighting_scheme calc
_refine_ls_wR_factor_ref 0.038
_reflns_number_gt 1789
_reflns_number_total 1913
_reflns_threshold_expression >3sigma(I)
_cod_data_source_file citrato.cif
_cod_data_source_block crcitrato
_cod_database_code 1511760

loop_
_symmetry_equiv_pos_as_xyz
'x, y, z'
'-x, -y, -z'

loop_
_atom_site_label
_atom_site_type_symbol
_atom_site_fract_x
_atom_site_fract_y
_atom_site_fract_z
_atom_site_occupancy
_atom_site_U_iso_or_equiv
_atom_site_adp_type
Cr Cr 0 0 0 1 0.0254(2) Uani
C1 C -0.0679(4) -0.2095(3) 0.2053(3) 1 0.0325(11) Uani
O11 O -0.0033(3) -0.1812(2) 0.0812(2) 1 0.0343(7) Uani
O12 O -0.0579(3) -0.3316(2) 0.2369(2) 1 0.0474(9) Uani
C2 C -0.1601(4) -0.0960(3) 0.3216(3) 1 0.0359(11) Uani
H21 H -0.2998(4) -0.0817(3) 0.3570(3) 1 0.042(4) Uiso
H22 H -0.1061(4) -0.1281(3) 0.3922(3) 1 0.042(4) Uiso
C3 C -0.1272(4) 0.0457(3) 0.2833(2) 1 0.0286(10) Uani
H3 H -0.3336(9) 0.1202(67) 0.2040(68) 0.5 0.064(21) Uiso
O3 O -0.2012(3) 0.0952(2) 0.1742(2) 1 0.0290(7) Uani
C4 C -0.2314(4) 0.1482(3) 0.4103(3) 1 0.0327(11) Uani
H41 H -0.1889(4) 0.1063(3) 0.4832(3) 1 0.042(4) Uiso
H42 H -0.3709(4) 0.1648(3) 0.4358(3) 1 0.042(4) Uiso
C5 C -0.1921(4) 0.2862(3) 0.3911(3) 1 0.0372(12 Uani
O51 O -0.0771(3) 0.3166(2) 0.2935(2) 1 0.0577(10) Uani
O52 O -0.3044(4) 0.3746(3) 0.4980(3) 1 0.0885(14) Uani
H52 H -0.2808(60) 0.4574(21) 0.4856(41) 1 0.101(15) Uiso
C6 C 0.0966(4) 0.0255(3) 0.2274(3) 1 0.0294(10) Uani
O61 O 0.1769(2) 0.0165(2) 0.0953(2) 1 0.0330(7) Uani
O62 O 0.1857(3) 0.0140(2) 0.3079(2) 1 0.0425(9) Uani
N1P N 0.2130(3) 0.4802(3) 0.0250(3) 1 0.0499(11) Uani
H1P H 0.1044(3) 0.5386(3) 0.0993(3) 1 0.078(5) Uiso
C2P C 0.3056(5) 0.5389(3) -0.0830(3) 1 0.0566(15) Uani
H2P H 0.2630(5) 0.6383(3) -0.0873(3) 1 0.078(5) Uiso
C3P C 0.4614(5) 0.4572(4) -0.1876(3) 1 0.066(2) Uani
H3P H 0.5306(5) 0.4985(4) -0.2659(3) 1 0.078(5) Uiso
C4P C 0.5186(5) 0.3154(3) -0.1802(3) 1 0.0580(14) Uani
H4P H 0.6281(5) 0.2571(3) -0.2539(3) 1 0.078(5) Uiso
C5P C 0.4214(5) 0.2570(3) -0.0692(3) 1 0.056(2) Uani
H5P H 0.4614(5) 0.1577(3) -0.0635(3) 1 0.078(5) Uiso
C6P C 0.2668(5) 0.3416(4) 0.0334(3) 1 0.056(2) Uani
H6P H 0.1957(5) 0.3020(4) 0.1124(3) 1 0.078(5) Uiso
O1W O 0.4069(4) 0.1918(3) 0.2876(3) 1 0.0680(13) Uani
H11W H 0.3375(53) 0.1366(36) 0.2784(44) 1 0.101(15) Uiso
H12W H 0.5353(29) 0.1785(74) 0.2391(65) 0.5 0.071(23) Uiso
H13W H 0.4282(112) 0.1648(75) 0.3657(42) 0.5 0.075(26) Uiso
O2W O -0.1851(4) -0.4045(2) 0.5002(2) 1 0.0572(12) Uani
H21W H -0.1584(52) -0.3716(36) 0.4164(17) 1 0.078(12) Uiso
H22W H -0.2625(84) -0.3413(55) 0.5716(47) 0.5 0.070(22) Uiso
H23W H -0.0632(45) -0.4185(71) 0.5021(80) 0.5 0.069(25) Uiso

loop_
_atom_site_aniso_label
_atom_site_aniso_U_11
_atom_site_aniso_U_22
_atom_site_aniso_U_33
_atom_site_aniso_U_23
_atom_site_aniso_U_13
_atom_site_aniso_U_12
Cr 0.0280(4) 0.0233(4) 0.0188(3) -0.0053(3) -0.0031(3) 0.0015(2)
C1 0.036(2) 0.029(1) 0.031(2) -0.010(1) -0.010(1) 0.005(1)
O11 0.048(1) 0.028(1) 0.0206(9) -0.0108(8) -0.0047(8) 0.0042(7)
O12 0.070(1) 0.029(1) 0.033(1) -0.016(1) -0.005(1) 0.0064(8)
C2 0.045(2) 0.033(1) 0.027(1) -0.015(1) -0.007(1) 0.006(1)
C3 0.034(1) 0.030(1) 0.020(1) -0.009(1) -0.007(1) 0.003(1)
O3 0.029(1) 0.033(1) 0.0202(9) -0.0065(8) -0.0054(8) 0.0020(7)
C4 0.040(2) 0.032(1) 0.022(1) -0.010(1) -0.006(1) 0.001(1)
C5 0.045(2) 0.033(2) 0.025(1) -0.009(1) -0.005(1) -0.001(1)
O51 0.076(2) 0.045(1) 0.038(1) -0.027(1) 0.006(1) -0.0021(9)
O52 0.125(2) 0.045(1) 0.053(1) -0.039(2) 0.033(1) -0.021(1)
C6 0.037(1) 0.023(1) 0.027(1) -0.008(1) -0.011(1) 0.002(1)
O61 0.031(1) 0.039(1) 0.025(1) -0.0101(8) -0.0047(8) 0.0020(8)
O62 0.044(1) 0.053(1) 0.034(1) -0.013(1) -0.0203(9) 0.0031(9)
N1P 0.041(1) 0.057(2) 0.039(1) -0.002(1) -0.008(1) -0.011(1)
C2P 0.065(2) 0.049(2) 0.045(2) -0.005(2) -0.015(2) 0.001(2)
C3P 0.072(2) 0.057(2) 0.040(2) -0.005(2) 0.004(2) 0.003(2)
C4P 0.050(2) 0.055(2) 0.043(2) 0.003(2) 0.001(2) -0.006(2)
C5P 0.052(2) 0.042(2) 0.062(2) -0.003(2) -0.015(2) 0.003(2)
C6P 0.046(2) 0.068(2) 0.044(2) -0.017(2) -0.006(2) 0.011(2)
O1W 0.043(1) 0.091(2) 0.069(2) -0.024(1) -0.014(1) -0.012(2)
O2W 0.085(2) 0.042(1) 0.037(1) -0.022(1) -0.010(1) 0.007(1)

loop_
_geom_angle_atom_site_label_1
_geom_angle_atom_site_label_2
_geom_angle_atom_site_label_3
_geom_angle
O11 Cr O3 88.6(1)
O11 Cr O61 88.7(1)
O3 Cr O61 81.5(1)
O11 C1 O12 121.6(2)
O11 C1 C2 121.1(2)
O12 C1 C2 117.3(2)
Cr O11 C1 130.8(2)
C1 C2 C3 115.7(2)
C2 C3 O3 109.4(2)
C2 C3 C4 109.1(2)
O3 C3 C4 111.1(2)
C2 C3 C6 108.8(2)
O3 C3 C6 107.3(2)
C4 C3 C6 111.1(3)
Cr O3 C3 107.8(1)
C3 C4 C5 114.5(2)
C4 C5 O51 126.6(2)
C4 C5 O52 111.2(2)
O51 C5 O52 122.3(3)
C3 C6 O61 115.4(3)
C3 C6 O62 119.6(2)
O61 C6 O62 125.0(2)
Cr O61 C6 113.3(2)
C2P N1P C6P 121.8(2)
N1P C2P C3P 119.5(3)
C2P C3P C4P 119.4(3)
C3P C4P C5P 120.4(3)
C4P C5P C6P 118.7(3)
N1P C6P C5P 120.2(3)

loop_
_geom_bond_atom_site_label_1
_geom_bond_atom_site_label_2
_geom_bond_distance
Cr O11 1.987(2)
Cr O3 1.965(1)
Cr O61 1.967(2)
C1 O11 1.268(3)
C1 O12 1.248(3)
C1 C2 1.514(4)
C2 C3 1.537(4)
C3 O3 1.442(3)
C3 C4 1.522(3)
C3 C6 1.543(4)
C4 C5 1.499(4)
C5 O51 1.188(3)
C5 O52 1.309(3)
C6 O61 1.289(3)
C6 O62 1.228(4)
N1P C2P 1.328(4)
N1P C6P 1.341(4)
C2P C3P 1.359(4)
C3P C4P 1.370(5)
C4P C5P 1.358(5)
C5P C6P 1.357(4)
